data_2001760
loop_
_publ_author_name
'Ingham, W. L.'
'Billing, D. G.'
'Levendis, D. C.'
'Coville, N. J.'

_publ_section_title
;
 Structure of <i>trans</i>-[Re(CO)~4~(PPh~3~)I]
;
_journal_issue 4
_journal_name_full 'Acta Crystallographica Section C'
_journal_page_first 671
_journal_page_last 674
_journal_paper_doi 10.1107/S010827019200934X
_journal_volume 49
_journal_year 1993
_chemical_formula_sum 'C22 H15 I O4 P Re'
_chemical_formula_weight 687.4
_space_group_crystal_system monoclinic
_space_group_IT_number 14
_space_group_name_Hall '-P 2ybc'
_space_group_name_H-M_alt 'P 1 21/c 1'
_cell_angle_alpha 90
_cell_angle_beta 90.13(2)
_cell_angle_gamma 90
_cell_formula_units_Z 4
_cell_length_a 9.344(3)
_cell_length_b 19.17(5)
_cell_length_c 12.604(4)
_cell_volume 2258(6)
_diffrn_radiation_type Mo
_diffrn_radiation_wavelength 0.71073
_exptl_absorpt_coefficient_mu 8.82
_exptl_crystal_density_diffrn 2.0224
_exptl_crystal_F_000 1288
_cod_data_source_file hu0414.cif
_cod_data_source_block hu0414_structure_1_of_1
_cod_depositor_comments
;
 Updating space group information and adding the symmetry operation list.

 Antanas Vaitkus,
 2018-06-15
;
_cod_original_cell_volume 2258.0(10)
_cod_original_sg_symbol_H-M 'P 21/c'
_cod_original_formula_sum 'C22 H15 I1 O4 P1 Re1'
_cod_database_code 2001760

loop_
_space_group_symop_id
_space_group_symop_operation_xyz
1 x,y,z
2 -x,y+1/2,-z+1/2
3 -x,-y,-z
4 x,-y+1/2,z+1/2

loop_
_atom_site_label
_atom_site_fract_x
_atom_site_fract_y
_atom_site_fract_z
_atom_site_U_iso_or_equiv
Re .2109 .1097 .3818 .041
I .03920(10) .1490 .55340(10) .071
P .3427(3) .06910(10) .2309(2) .0400(10)
O1 -.0546(8) .0276(4) .3055(6) .075(2)
O2 .3248(10) -.0131(5) .5210(6) .089(3)
O3 .4375(11) .2071(6) .4775(7) .172(4)
O4 .0948(12) .2444(4) .2856(6) .084(3)
C1 .0429(11) .0559(5) .3339(7) .050(2)
C2 .2815(11) .0312(6) .4662(8) .054(3)
C3 .3591(14) .1697(7) .4426(9) .089(4)
C4 .1408(13) .1983(7) .3161(7) .058(3)
C5 .5100(9) .1143(5) .1979(7) .042(2)
C6 .6096(10) .1278(5) .2778(8) .055(3)
C7 .7372(11) .1606(6) .2537(9) .067(3)
C8 .7633(12) .1812(6) .1538(10) .064(3)
C9 .6709(12) .1698(6) .0739(9) .056(3)
C10 .5411(10) .1358(5) .0935(7) .052(3)
C11 .3969(10) -.0221(5) .2423(6) .043(2)
C12 .2978(12) -.0712(6) .2655(9) .061(3)
C13 .3249(14) -.1403(6) .2712(10) .071(4)
C14 .4641(15) -.1619(7) .2610(9) .064(4)
C15 .5724(15) -.1119(7) .2405(10) .064(4)
C16 .5344(11) -.0443(6) .2285(8) .059(3)
C17 .2424(9) .0710(5) .1051(6) .050(2)
C18 .1722(11) .1323(5) .0752(7) .052(3)
C19 .0982(11) .1360(6) -.0215(7) .055(3)
C20 .0986(11) .0817(7) -.0866(7) .078(3)
C21 .1659(11) .0191(6) -.0573(7) .078(3)
C22 .2362(10) .0143(5) .0374(7) .056(2)
H1 .5870(10) .1127(5) .3586(8) ?
H2 .8157(11) .1697(6) .3152(9) ?
H3 .8625(12) .2079(6) .1371(10) ?
H4 .6967(12) .1870(6) -.0055(9) ?
H5 .4661(10) .1261(5) .0299(7) ?
H6 .1896(12) -.0540(6) .2805(9) ?
H7 .2396(14) -.1774(6) .2832(10) ?
H8 .4910(15) -.2165(7) .2686(9) ?
H9 .6831(15) -.1275(7) .2346(10) ?
H10 .6155(11) -.0067(6) .2072(8) ?
H11 .1750(11) .1772(5) .1270(7) ?
H12 .0409(11) .1829(6) -.0429(7) ?
H13 .0469(11) .0857(7) -.1631(7) ?
H14 .1616(11) -.0254(6) -.1097(7) ?
H15 .2875(10) -.0341(5) .0595(7) ?

loop_
_geom_angle_atom_site_label_1
_geom_angle_atom_site_label_2
_geom_angle_atom_site_label_3
_geom_angle
P Re I 175.10(10)
P Re C1 89.8(3)
P Re C2 90.5(3)
P Re C3 97.9(3)
P Re C4 96.7(3)
Re P C5 117.7(3)
Re P C11 113.1(3)
Re P C17 114.5(3)

loop_
_geom_bond_atom_site_label_1
_geom_bond_atom_site_label_2
_geom_bond_distance
I Re 2.8000(10)
C1 Re 1.973(11)
C3 Re 1.955(12)
Re I 2.8000(10)
C5 P 1.836(9)
C17 P 1.840(8)
C1 O1 1.118(11)
C2 O2 1.166(12)
C3 O3 1.115(13)
C4 O4 1.054(12)
O1 C1 1.118(11)
O2 C2 1.166(12)
O3 C3 1.115(13)
O4 C4 1.054(12)
C6 C5 1.394(12)
C5 C6 1.394(12)
C6 C7 1.382(13)
C7 C8 1.342(13)
C8 C9 1.343(14)
C5 C10 1.410(11)
P C11 1.824(9)
C16 C11 1.365(13)
C13 C12 1.350(15)
C14 C13 1.371(15)
C15 C14 1.417(17)
C16 C15 1.351(15)
C15 C16 1.351(15)
C18 C17 1.397(13)
C17 C18 1.397(13)
C18 C19 1.402(12)
C19 C20 1.325(14)
C20 C21 1.403(15)
C17 C22 1.384(12)
P Re 2.398(2)
C2 Re 1.957(12)
C4 Re 1.999(13)
Re P 2.398(2)
C11 P 1.824(9)
Re C1 1.973(11)
Re C2 1.957(12)
Re C3 1.955(12)
Re C4 1.999(13)
P C5 1.836(9)
C10 C5 1.410(11)
C7 C6 1.382(13)
C8 C7 1.342(13)
C9 C8 1.343(14)
C10 C9 1.400(13)
C9 C10 1.400(13)
C12 C11 1.354(13)
C11 C12 1.354(13)
C12 C13 1.350(15)
C13 C14 1.371(15)
C14 C15 1.417(17)
C11 C16 1.365(13)
P C17 1.840(8)
C22 C17 1.384(12)
C19 C18 1.402(12)
C20 C19 1.325(14)
C21 C20 1.403(15)
C22 C21 1.364(12)
C21 C22 1.364(12)
